data_4075349
loop_
_publ_author_name
'Song, Li-Cheng'
'Zeng, Guang-Huai'
'Mei, Shu-Zhen'
'Lou, Shao-Xia'
'Hu, Qing-Mei'

_publ_section_title
;
 Synthetic and Structural Investigations on Double- and Single-Butterfly
 Fe/E (E = S, Se) Cluster Complexes Containing Diselenolate Ligands
;
_journal_issue 14
_journal_name_full Organometallics
_journal_page_first 3468
_journal_paper_doi 10.1021/om060238h
_journal_volume 25
_journal_year 2006
_chemical_formula_sum 'C24 H20 Fe2 O6 S2 Se2'
_chemical_formula_weight 738.14
_chemical_name_systematic
; 
 ? 
;
_space_group_IT_number 2
_symmetry_cell_setting triclinic
_symmetry_space_group_name_Hall '-P 1'
_symmetry_space_group_name_H-M 'P -1'
_atom_sites_solution_hydrogens geom
_atom_sites_solution_primary direct
_atom_sites_solution_secondary difmap
_audit_creation_method SHELXL-97
_cell_angle_alpha 96.136(12)
_cell_angle_beta 97.556(10)
_cell_angle_gamma 115.678(10)
_cell_formula_units_Z 2
_cell_length_a 10.707(7)
_cell_length_b 11.391(7)
_cell_length_c 13.432(9)
_cell_measurement_reflns_used 873
_cell_measurement_temperature 293(2)
_cell_measurement_theta_max 25.81
_cell_measurement_theta_min 2.71
_cell_volume 1438.8(16)
_computing_cell_refinement 'Bruker SMART'
_computing_data_collection 'Bruker SMART'
_computing_data_reduction 'Bruker SAINT'
_computing_molecular_graphics 'Bruker SHELXTL'
_computing_publication_material 'Bruker SHELXTL'
_computing_structure_refinement 'SHELXL-97 (Sheldrick, 1997)'
_computing_structure_solution 'SHELXS-97 (Sheldrick, 1990)'
_diffrn_ambient_temperature 293(2)
_diffrn_measured_fraction_theta_full 0.980
_diffrn_measured_fraction_theta_max 0.980
_diffrn_measurement_device_type 'CCD area detector'
_diffrn_measurement_method 'phi and omega scans'
_diffrn_radiation_monochromator graphite
_diffrn_radiation_source 'fine-focus sealed tube'
_diffrn_radiation_type MoK\a
_diffrn_radiation_wavelength 0.71073
_diffrn_reflns_av_R_equivalents 0.0243
_diffrn_reflns_av_sigmaI/netI 0.0602
_diffrn_reflns_limit_h_max 12
_diffrn_reflns_limit_h_min -13
_diffrn_reflns_limit_k_max 14
_diffrn_reflns_limit_k_min -12
_diffrn_reflns_limit_l_max 16
_diffrn_reflns_limit_l_min -13
_diffrn_reflns_number 8278
_diffrn_reflns_theta_full 26.37
_diffrn_reflns_theta_max 26.37
_diffrn_reflns_theta_min 2.02
_exptl_absorpt_coefficient_mu 3.718
_exptl_absorpt_correction_T_max 1.000000
_exptl_absorpt_correction_T_min 0.775981
_exptl_absorpt_correction_type multi-scan
_exptl_absorpt_process_details SADABS
_exptl_crystal_density_diffrn 1.704
_exptl_crystal_density_meas ?
_exptl_crystal_density_method 'not measured'
_exptl_crystal_F_000 728
_exptl_crystal_size_max 0.25
_exptl_crystal_size_mid 0.20
_exptl_crystal_size_min 0.20
_refine_diff_density_max 1.013
_refine_diff_density_min -0.928
_refine_diff_density_rms 0.079
_refine_ls_extinction_method none
_refine_ls_goodness_of_fit_ref 1.009
_refine_ls_hydrogen_treatment mixed
_refine_ls_matrix_type full
_refine_ls_number_parameters 363
_refine_ls_number_reflns 5772
_refine_ls_number_restraints 70
_refine_ls_restrained_S_all 1.011
_refine_ls_R_factor_all 0.0952
_refine_ls_R_factor_gt 0.0507
_refine_ls_shift/su_max 0.000
_refine_ls_shift/su_mean 0.000
_refine_ls_structure_factor_coef Fsqd
_refine_ls_weighting_details 'calc w=1/[\s^2^(Fo^2^)+(0.0567P)^2^+0.6484P] where P=(Fo^2^+2Fc^2^)/3'
_refine_ls_weighting_scheme calc
_refine_ls_wR_factor_gt 0.1100
_refine_ls_wR_factor_ref 0.1280
_reflns_number_gt 3546
_reflns_number_total 5772
_reflns_threshold_expression >2sigma(I)
_cod_data_source_file om060238hsi20060315_055207.cif
_cod_data_source_block 030225c
_cod_depositor_comments
;
The following automatic conversions were performed:

'_symmetry_cell_setting' value 'Triclinic' changed to 'triclinic'
according to /home/saulius/struct/CIF-dictionaries/cif_core.dic
dictionary named 'cif_core.dic' version 2.4.1 from
2010-06-29.

'_exptl_absorpt_correction_type' value 'MULTI-SCAN'
changed to 'multi-scan' according to
/home/saulius/struct/CIF-dictionaries/cif_core.dic dictionary named
'cif_core.dic' version 2.4.1 from 2010-06-29.

Automatic conversion script
Id: cif_fix_values 1715 2011-07-08 13:25:40Z adriana 

The following automatic conversions were performed:

'_exptl_crystal_density_meas' value 'NONE' was changed to '?' - the
value is perceived as not measured.

Automatic conversion script
Id: cif_fix_values 3008 2015-01-20 13:52:24Z robertas 
;
_cod_original_sg_symbol_H-M P-1
_cod_database_code 4075349

loop_
_symmetry_equiv_pos_as_xyz
'x, y, z'
'-x, -y, -z'

loop_
_atom_site_label
_atom_site_type_symbol
_atom_site_fract_x
_atom_site_fract_y
_atom_site_fract_z
_atom_site_U_iso_or_equiv
_atom_site_adp_type
_atom_site_occupancy
_atom_site_symmetry_multiplicity
_atom_site_calc_flag
_atom_site_refinement_flags
_atom_site_disorder_assembly
_atom_site_disorder_group
Fe1 Fe 0.50467(9) -0.28404(9) 0.17981(6) 0.0577(2) Uani 1 1 d . . .
Fe2 Fe 0.64980(8) -0.10375(8) 0.34810(5) 0.0478(2) Uani 1 1 d . . .
Se1 Se 0.60819(6) -0.05154(6) 0.18316(4) 0.05344(18) Uani 1 1 d . . .
S1 S 0.73386(17) -0.25141(18) 0.18695(11) 0.0648(4) Uani 1 1 d . . .
S2 S 0.96709(17) -0.06618(19) 0.35660(13) 0.0724(5) Uani 1 1 d . . .
Se2 Se -0.13818(10) 0.37359(11) 0.10984(7) 0.1158(4) Uani 1 1 d D . .
C1 C 0.3335(7) -0.2964(6) 0.1858(5) 0.0704(17) Uani 1 1 d . . .
O1 O 0.2220(5) -0.3063(5) 0.1876(4) 0.0978(16) Uani 1 1 d . . .
C2 C 0.4558(8) -0.3627(8) 0.0465(6) 0.087(2) Uani 1 1 d . . .
O2 O 0.4280(7) -0.4124(7) -0.0376(4) 0.131(3) Uani 1 1 d . . .
C3 C 0.4747(7) -0.4208(8) 0.2453(6) 0.082(2) Uani 1 1 d . . .
O3 O 0.4574(7) -0.5054(6) 0.2888(5) 0.125(2) Uani 1 1 d . . .
C4 C 0.4891(7) -0.1087(6) 0.3812(4) 0.0614(15) Uani 1 1 d . . .
O4 O 0.3876(5) -0.1154(5) 0.4054(4) 0.0871(15) Uani 1 1 d . . .
C5 C 0.7702(7) 0.0601(7) 0.4184(5) 0.0601(15) Uani 1 1 d . . .
O5 O 0.8456(5) 0.1649(5) 0.4606(4) 0.0893(15) Uani 1 1 d . . .
C6 C 0.6563(6) -0.2037(7) 0.4411(5) 0.0643(16) Uani 1 1 d . . .
O6 O 0.6632(6) -0.2650(6) 0.5017(4) 0.1075(19) Uani 1 1 d . . .
C7 C 0.8005(6) -0.1362(6) 0.2955(4) 0.0502(13) Uani 1 1 d . . .
C8 C 1.0597(7) -0.1318(8) 0.2806(5) 0.086(2) Uani 1 1 d . . .
H8A H 1.0298 -0.2233 0.2851 0.129 Uiso 1 1 calc R . .
H8B H 1.1598 -0.0824 0.3062 0.129 Uiso 1 1 calc R . .
H8C H 1.0383 -0.1243 0.2106 0.129 Uiso 1 1 calc R . .
C9 C 0.4694(6) 0.0163(6) 0.1762(4) 0.0515(13) Uani 1 1 d . . .
C10 C 0.3696(6) -0.0187(6) 0.0874(4) 0.0635(16) Uani 1 1 d . . .
H10 H 0.3636 -0.0805 0.0334 0.076 Uiso 1 1 calc R . .
C11 C 0.2782(6) 0.0386(6) 0.0788(4) 0.0631(16) Uani 1 1 d . . .
H11 H 0.2115 0.0139 0.0188 0.076 Uiso 1 1 calc R . .
C12 C 0.2840(6) 0.1317(6) 0.1575(4) 0.0531(14) Uani 1 1 d . . .
C13 C 0.3850(6) 0.1670(6) 0.2462(4) 0.0592(15) Uani 1 1 d . . .
H13 H 0.3913 0.2292 0.3000 0.071 Uiso 1 1 calc R . .
C14 C 0.4771(6) 0.1101(6) 0.2553(4) 0.0590(15) Uani 1 1 d . . .
H14 H 0.5444 0.1352 0.3150 0.071 Uiso 1 1 calc R . .
C15 C 0.1839(6) 0.1914(6) 0.1487(4) 0.0555(14) Uani 1 1 d . . .
C16 C 0.1378(8) 0.2194(9) 0.0571(5) 0.094(3) Uani 1 1 d . A .
H16 H 0.1696 0.1999 -0.0007 0.113 Uiso 1 1 calc R . .
C17 C 0.0463(9) 0.2753(9) 0.0487(6) 0.104(3) Uani 1 1 d . . .
H17 H 0.0190 0.2940 -0.0139 0.124 Uiso 1 1 calc R A .
C18 C -0.0048(7) 0.3035(7) 0.1315(5) 0.0743(19) Uani 1 1 d . A .
C19 C 0.0393(7) 0.2772(7) 0.2230(5) 0.0772(19) Uani 1 1 d . . .
H19 H 0.0047 0.2947 0.2798 0.093 Uiso 1 1 calc R A .
C20 C 0.1355(7) 0.2243(7) 0.2327(5) 0.0706(18) Uani 1 1 d . A .
H20 H 0.1670 0.2109 0.2964 0.085 Uiso 1 1 d R . .
C22 C -0.1977(13) 0.4297(12) 0.3046(8) 0.103(4) Uani 0.728(10) 1 d PD A 1
H22A H -0.2960 0.3976 0.2723 0.124 Uiso 0.728(10) 1 d PR A 1
H22D H -0.1874 0.3542 0.3238 0.124 Uiso 0.728(10) 1 d PR A 1
C24 C -0.2594(15) 0.4555(14) 0.4790(9) 0.121(5) Uani 0.728(10) 1 d PD A 1
H24A H -0.2400 0.5176 0.5401 0.182 Uiso 0.728(10) 1 d PR A 1
H24B H -0.2388 0.3852 0.4958 0.182 Uiso 0.728(10) 1 d PR A 1
H24C H -0.3573 0.4195 0.4471 0.182 Uiso 0.728(10) 1 d PR A 1
C23 C -0.1712(14) 0.5271(12) 0.4026(8) 0.112(5) Uani 0.728(10) 1 d PD A 1
H23A H -0.1908 0.5992 0.3864 0.134 Uiso 0.728(10) 1 d PR A 1
H23B H -0.0723 0.5644 0.4350 0.134 Uiso 0.728(10) 1 d PR A 1
C21 C -0.1089(12) 0.4754(11) 0.2269(7) 0.127(5) Uani 0.728(10) 1 d PDU A 1
H21A H -0.0114 0.5050 0.2596 0.152 Uiso 0.728(10) 1 d PR A 1
H21B H -0.1164 0.5534 0.2109 0.152 Uiso 0.728(10) 1 d PR A 1
C21' C -0.195(3) 0.356(3) 0.2218(14) 0.131(7) Uani 0.272(10) 1 d PDU A 2
H21C H -0.2928 0.3410 0.2088 0.158 Uiso 0.272(10) 1 d PR A 2
H21D H -0.1955 0.2757 0.2388 0.158 Uiso 0.272(10) 1 d PR A 2
C22' C -0.121(4) 0.467(4) 0.323(3) 0.134(7) Uani 0.272(10) 1 d PDU A 2
H22B H -0.0624 0.4426 0.3689 0.161 Uiso 0.272(10) 1 d PR A 2
H22C H -0.0603 0.5508 0.3044 0.161 Uiso 0.272(10) 1 d PR A 2
C23' C -0.233(3) 0.441(3) 0.390(2) 0.142(8) Uani 0.272(10) 1 d PDU A 2
H23C H -0.3139 0.3546 0.3813 0.171 Uiso 0.272(10) 1 d PR A 2
H23D H -0.2637 0.4988 0.3580 0.171 Uiso 0.272(10) 1 d PR A 2
C24' C -0.168(4) 0.542(4) 0.490(2) 0.142(12) Uani 0.272(10) 1 d PDU A 2
H24D H -0.2357 0.5586 0.5210 0.212 Uiso 0.272(10) 1 d PR A 2
H24E H -0.0829 0.6240 0.4978 0.212 Uiso 0.272(10) 1 d PR A 2
H24F H -0.1461 0.4803 0.5223 0.212 Uiso 0.272(10) 1 d PR A 2

loop_
_atom_site_aniso_label
_atom_site_aniso_U_11
_atom_site_aniso_U_22
_atom_site_aniso_U_33
_atom_site_aniso_U_23
_atom_site_aniso_U_13
_atom_site_aniso_U_12
Fe1 0.0558(5) 0.0642(6) 0.0610(5) -0.0008(4) 0.0041(4) 0.0392(5)
Fe2 0.0473(4) 0.0618(5) 0.0440(4) 0.0094(4) 0.0125(3) 0.0325(4)
Se1 0.0550(3) 0.0709(4) 0.0509(3) 0.0178(3) 0.0153(3) 0.0406(3)
S1 0.0638(9) 0.0900(12) 0.0566(9) 0.0014(8) 0.0109(7) 0.0524(10)
S2 0.0532(9) 0.0924(13) 0.0759(11) 0.0058(9) 0.0062(8) 0.0408(10)
Se2 0.1050(7) 0.1643(10) 0.1182(7) 0.0096(6) 0.0008(5) 0.1069(7)
C1 0.063(4) 0.063(4) 0.085(5) 0.002(3) 0.009(3) 0.033(4)
O1 0.056(3) 0.103(4) 0.134(4) 0.002(3) 0.020(3) 0.041(3)
C2 0.088(5) 0.117(6) 0.077(5) -0.018(4) -0.013(4) 0.082(5)
O2 0.150(5) 0.188(6) 0.084(4) -0.045(4) -0.032(4) 0.134(5)
C3 0.071(5) 0.063(5) 0.103(6) -0.008(4) -0.006(4) 0.034(4)
O3 0.122(5) 0.073(4) 0.173(6) 0.040(4) 0.008(4) 0.041(4)
C4 0.064(4) 0.071(4) 0.058(4) 0.006(3) 0.017(3) 0.038(4)
O4 0.066(3) 0.118(4) 0.093(3) 0.010(3) 0.034(3) 0.052(3)
C5 0.057(4) 0.075(5) 0.059(4) 0.011(3) 0.014(3) 0.039(4)
O5 0.078(3) 0.076(4) 0.099(4) -0.009(3) 0.000(3) 0.033(3)
C6 0.070(4) 0.080(5) 0.057(4) 0.014(3) 0.025(3) 0.044(4)
O6 0.159(5) 0.139(5) 0.078(3) 0.064(3) 0.047(3) 0.099(5)
C7 0.056(3) 0.070(4) 0.050(3) 0.025(3) 0.021(2) 0.044(3)
C8 0.058(4) 0.115(6) 0.106(5) 0.030(5) 0.031(4) 0.052(4)
C9 0.051(3) 0.059(4) 0.052(3) 0.012(3) 0.008(3) 0.032(3)
C10 0.080(4) 0.085(5) 0.046(3) 0.007(3) 0.013(3) 0.057(4)
C11 0.071(4) 0.087(5) 0.049(3) 0.014(3) 0.007(3) 0.053(4)
C12 0.053(3) 0.063(4) 0.058(3) 0.025(3) 0.015(3) 0.035(3)
C13 0.063(4) 0.056(4) 0.065(4) 0.006(3) 0.008(3) 0.035(3)
C14 0.055(3) 0.053(4) 0.066(4) 0.006(3) -0.008(3) 0.029(3)
C15 0.052(3) 0.069(4) 0.055(3) 0.019(3) 0.013(3) 0.033(3)
C16 0.115(6) 0.160(8) 0.064(4) 0.041(5) 0.029(4) 0.107(6)
C17 0.124(7) 0.171(9) 0.075(5) 0.049(5) 0.028(5) 0.112(7)
C18 0.061(4) 0.096(5) 0.082(5) 0.014(4) 0.005(3) 0.053(4)
C19 0.086(5) 0.103(6) 0.072(4) 0.021(4) 0.030(4) 0.065(5)
C20 0.079(4) 0.092(5) 0.059(4) 0.018(3) 0.011(3) 0.055(4)
C22 0.076(8) 0.103(10) 0.121(11) 0.024(8) 0.025(7) 0.030(8)
C24 0.124(12) 0.139(13) 0.126(11) 0.026(10) 0.036(9) 0.078(11)
C23 0.098(10) 0.117(11) 0.116(10) -0.001(9) 0.013(9) 0.052(9)
C21 0.073(7) 0.097(8) 0.211(13) 0.073(9) -0.001(8) 0.037(6)
C21' 0.083(10) 0.093(10) 0.206(15) 0.095(11) -0.015(10) 0.026(9)
C22' 0.085(9) 0.098(10) 0.210(15) 0.074(11) -0.006(10) 0.032(9)
C23' 0.095(12) 0.101(12) 0.212(17) 0.060(13) -0.004(13) 0.029(11)
C24' 0.097(19) 0.110(19) 0.20(2) 0.03(2) 0.001(19) 0.042(16)

loop_
_atom_type_symbol
_atom_type_description
_atom_type_scat_dispersion_real
_atom_type_scat_dispersion_imag
_atom_type_scat_source
C C 0.0033 0.0016 'International Tables Vol C Tables 4.2.6.8 and 6.1.1.4'
H H 0.0000 0.0000 'International Tables Vol C Tables 4.2.6.8 and 6.1.1.4'
O O 0.0106 0.0060 'International Tables Vol C Tables 4.2.6.8 and 6.1.1.4'
S S 0.1246 0.1234 'International Tables Vol C Tables 4.2.6.8 and 6.1.1.4'
Fe Fe 0.3463 0.8444 'International Tables Vol C Tables 4.2.6.8 and 6.1.1.4'
Se Se -0.0929 2.2259 'International Tables Vol C Tables 4.2.6.8 and 6.1.1.4'

loop_
_geom_angle_atom_site_label_1
_geom_angle_atom_site_label_2
_geom_angle_atom_site_label_3
_geom_angle
C1 Fe1 C3 92.4(3)
C1 Fe1 C2 94.4(3)
C3 Fe1 C2 102.7(3)
C1 Fe1 S1 174.1(2)
C3 Fe1 S1 88.2(2)
C2 Fe1 S1 91.2(2)
C1 Fe1 Se1 93.4(2)
C3 Fe1 Se1 149.6(2)
C2 Fe1 Se1 106.5(3)
S1 Fe1 Se1 83.12(6)
C1 Fe1 Fe2 98.3(2)
C3 Fe1 Fe2 93.3(2)
C2 Fe1 Fe2 159.1(3)
S1 Fe1 Fe2 75.82(5)
Se1 Fe1 Fe2 56.33(4)
C6 Fe2 C5 101.3(3)
C6 Fe2 C4 90.1(3)
C5 Fe2 C4 97.5(3)
C6 Fe2 C7 87.4(2)
C5 Fe2 C7 94.4(2)
C4 Fe2 C7 168.1(3)
C6 Fe2 Se1 157.9(2)
C5 Fe2 Se1 99.54(19)
C4 Fe2 Se1 94.44(19)
C7 Fe2 Se1 83.68(14)
C6 Fe2 Fe1 102.4(2)
C5 Fe2 Fe1 154.65(19)
C4 Fe2 Fe1 91.4(2)
C7 Fe2 Fe1 77.75(17)
Se1 Fe2 Fe1 55.96(5)
C9 Se1 Fe1 112.54(17)
C9 Se1 Fe2 110.26(16)
Fe1 Se1 Fe2 67.71(4)
C7 S1 Fe1 94.66(17)
C7 S2 C8 106.5(3)
C21' Se2 C21 42.6(11)
C21' Se2 C18 98.7(9)
C21 Se2 C18 104.4(4)
O1 C1 Fe1 178.5(6)
O2 C2 Fe1 178.4(6)
O3 C3 Fe1 178.4(7)
O4 C4 Fe2 176.8(6)
O5 C5 Fe2 178.2(6)
O6 C6 Fe2 178.4(7)
S2 C7 S1 124.8(3)
S2 C7 Fe2 123.3(3)
S1 C7 Fe2 111.8(3)
S2 C8 H8A 109.5
S2 C8 H8B 109.5
H8A C8 H8B 109.5
S2 C8 H8C 109.5
H8A C8 H8C 109.5
H8B C8 H8C 109.5
C10 C9 C14 118.8(5)
C10 C9 Se1 119.8(4)
C14 C9 Se1 121.1(4)
C9 C10 C11 120.0(5)
C9 C10 H10 120.0
C11 C10 H10 120.0
C12 C11 C10 121.8(5)
C12 C11 H11 119.1
C10 C11 H11 119.1
C13 C12 C11 117.9(5)
C13 C12 C15 120.5(5)
C11 C12 C15 121.6(5)
C12 C13 C14 120.6(5)
C12 C13 H13 119.7
C14 C13 H13 119.7
C9 C14 C13 120.8(5)
C9 C14 H14 119.6
C13 C14 H14 119.6
C20 C15 C16 116.7(5)
C20 C15 C12 121.4(5)
C16 C15 C12 122.0(5)
C17 C16 C15 122.2(6)
C17 C16 H16 118.9
C15 C16 H16 118.9
C18 C17 C16 120.8(6)
C18 C17 H17 119.6
C16 C17 H17 119.6
C19 C18 C17 118.3(6)
C19 C18 Se2 124.4(5)
C17 C18 Se2 117.3(5)
C18 C19 C20 121.3(6)
C18 C19 H19 119.4
C20 C19 H19 119.4
C15 C20 C19 120.8(6)
C15 C20 H20 119.6
C19 C20 H20 119.6
C21 C22 C23 119.4(10)
C21 C22 H22A 108.4
C23 C22 H22A 106.5
C21 C22 H22D 106.5
C23 C22 H22D 108.4
H22A C22 H22D 107.1
C21 C22 H21C 77.5
C23 C22 H21C 149.9
H22A C22 H21C 43.5
H22D C22 H21C 87.7
C21 C22 H22B 84.3
C23 C22 H22B 75.4
H22A C22 H22B 162.8
H22D C22 H22B 57.1
H21C C22 H22B 133.6
C21 C22 H22C 45.8
C23 C22 H22C 74.6
H22A C22 H22C 134.9
H22D C22 H22C 115.3
H21C C22 H22C 122.1
H22B C22 H22C 62.3
C21 C22 H23D 127.3
C23 C22 H23D 38.3
H22A C22 H23D 68.7
H22D C22 H23D 125.1
H21C C22 H23D 111.7
H22B C22 H23D 113.3
H22C C22 H23D 97.3
C23 C24 H24A 109.8
C23 C24 H24B 111.2
H24A C24 H24B 109.5
C23 C24 H24C 107.4
H24A C24 H24C 109.5
H24B C24 H24C 109.5
C23 C24 H23C 74.9
H24A C24 H23C 170.8
H24B C24 H23C 75.1
H24C C24 H23C 61.3
C23 C24 H24D 87.1
H24A C24 H24D 28.0
H24B C24 H24D 135.3
H24C C24 H24D 102.5
H23C C24 H24D 149.3
C23 C24 H24F 80.2
H24A C24 H24F 73.7
H24B C24 H24F 60.3
H24C C24 H24F 169.4
H23C C24 H24F 115.3
H24D C24 H24F 84.9
C22 C23 C24 111.0(10)
C22 C23 H23A 110.4
C24 C23 H23A 111.2
C22 C23 H23B 108.5
C24 C23 H23B 107.5
H23A C23 H23B 108.1
C22 C23 H23D 66.6
C24 C23 H23D 84.5
H23A C23 H23D 65.5
H23B C23 H23D 167.9
C22 C23 H24E 154.5
C24 C23 H24E 81.8
H23A C23 H24E 83.3
H23B C23 H24E 46.0
H23D C23 H24E 138.3
C22 C21 Se2 122.4(8)
C22 C21 H21A 107.6
Se2 C21 H21A 106.8
C22 C21 H21B 105.7
Se2 C21 H21B 106.7
H21A C21 H21B 106.7
C22 C21 H22C 68.5
Se2 C21 H22C 165.9
H21A C21 H22C 59.6
H21B C21 H22C 76.1
C22' C21' Se2 123(2)
C22' C21' H22A 65.1
Se2 C21' H22A 134.0
C22' C21' H22D 45.9
Se2 C21' H22D 157.8
H22A C21' H22D 64.3
C22' C21' H21C 105.2
Se2 C21' H21C 107.4
H22A C21' H21C 40.3
H22D C21' H21C 94.7
C22' C21' H21D 107.1
Se2 C21' H21D 106.1
H22A C21' H21D 114.0
H22D C21' H21D 67.7
H21C C21' H21D 106.8
C23' C22' C21' 106(2)
C23' C22' H22D 67.0
C21' C22' H22D 56.6
C23' C22' H21A 175.0
C21' C22' H21A 76.9
H22D C22' H21A 118.0
C23' C22' H22B 93.8
C21' C22' H22B 109.6
H22D C22' H22B 73.2
H21A C22' H22B 88.8
C23' C22' H22C 128.1
C21' C22' H22C 109.0
H22D C22' H22C 163.8
H21A C22' H22C 46.9
H22B C22' H22C 108.6
C24' C23' C22' 109.2(14)
C24' C23' H22A 153.2
C22' C23' H22A 66.1
C24' C23' H22D 136.2
C22' C23' H22D 45.0
H22A C23' H22D 60.5
C24' C23' H24C 73.8
C22' C23' H24C 172.6
H22A C23' H24C 108.0
H22D C23' H24C 137.2
C24' C23' H23C 124.5
C22' C23' H23C 121.9
H22A C23' H23C 74.2
H22D C23' H23C 79.0
H24C C23' H23C 58.5
C24' C23' H23D 90.7
C22' C23' H23D 90.4
H22A C23' H23D 63.6
H22D C23' H23D 118.6
H24C C23' H23D 82.7
H23C C23' H23D 108.3
C23' C24' H24A 109.6
C23' C24' H23B 71.3
H24A C24' H23B 172.7
C23' C24' H24D 113.6
H24A C24' H24D 30.7
H23B C24' H24D 156.1
C23' C24' H24E 122.8
H24A C24' H24E 126.4
H23B C24' H24E 54.7
H24D C24' H24E 109.5
C23' C24' H24F 89.8
H24A C24' H24F 79.1
H23B C24' H24F 93.7
H24D C24' H24F 109.5
H24E C24' H24F 109.5

loop_
_geom_bond_atom_site_label_1
_geom_bond_atom_site_label_2
_geom_bond_distance
Fe1 C1 1.789(7)
Fe1 C3 1.799(9)
Fe1 C2 1.814(7)
Fe1 S1 2.304(2)
Fe1 Se1 2.3796(19)
Fe1 Fe2 2.6572(17)
Fe2 C6 1.792(7)
Fe2 C5 1.804(7)
Fe2 C4 1.812(6)
Fe2 C7 2.000(5)
Fe2 Se1 2.3900(16)
Se1 C9 1.946(5)
S1 C7 1.692(6)
S2 C7 1.654(6)
S2 C8 1.825(6)
Se2 C21' 1.694(10)
Se2 C21 1.755(8)
Se2 C18 1.921(6)
C1 O1 1.153(7)
C2 O2 1.146(7)
C3 O3 1.140(8)
C4 O4 1.149(6)
C5 O5 1.139(7)
C6 O6 1.143(7)
C8 H8A 0.9600
C8 H8B 0.9600
C8 H8C 0.9600
C9 C10 1.386(7)
C9 C14 1.391(7)
C10 C11 1.391(7)
C10 H10 0.9300
C11 C12 1.390(8)
C11 H11 0.9300
C12 C13 1.390(7)
C12 C15 1.497(7)
C13 C14 1.395(7)
C13 H13 0.9300
C14 H14 0.9300
C15 C20 1.385(8)
C15 C16 1.386(8)
C16 C17 1.381(9)
C16 H16 0.9300
C17 C18 1.369(9)
C17 H17 0.9300
C18 C19 1.369(9)
C19 C20 1.400(8)
C19 H19 0.9300
C20 H20 0.9300
C22 C21 1.488(14)
C22 C23 1.536(9)
C22 H22A 0.9700
C22 H22D 0.9700
C22 H21C 1.4828
C22 H22B 1.5259
C22 H22C 1.5203
C22 H23D 1.4588
C24 C23 1.540(9)
C24 H24A 0.9600
C24 H24B 0.9600
C24 H24C 0.9600
C24 H23C 1.5088
C24 H24D 1.1507
C24 H24F 1.1715
C23 H23A 0.9700
C23 H23B 0.9700
C23 H23D 0.9845
C23 H24E 1.4910
C21 H21A 0.9700
C21 H21B 0.9700
C21 H22C 1.1716
C21' C22' 1.60(4)
C21' H22A 1.5523
C21' H22D 1.3654
C21' H21C 0.9700
C21' H21D 0.9700
C22' C23' 1.540(10)
C22' H22D 1.1755
C22' H21A 1.4752
C22' H22B 0.9700
C22' H22C 0.9700
C23' C24' 1.535(10)
C23' H22A 1.5665
C23' H22D 1.5286
C23' H24C 1.5677
C23' H23C 0.9700
C23' H23D 0.9700
C24' H24A 1.0599
C24' H23B 1.2900
C24' H24D 0.9600
C24' H24E 0.9600
C24' H24F 0.9600

loop_
_geom_torsion_atom_site_label_1
_geom_torsion_atom_site_label_2
_geom_torsion_atom_site_label_3
_geom_torsion_atom_site_label_4
_geom_torsion
C1 Fe1 Fe2 C6 96.2(3)
C3 Fe1 Fe2 C6 3.3(3)
C2 Fe1 Fe2 C6 -137.0(5)
S1 Fe1 Fe2 C6 -84.03(19)
Se1 Fe1 Fe2 C6 -175.17(18)
C1 Fe1 Fe2 C5 -105.1(5)
C3 Fe1 Fe2 C5 162.0(5)
C2 Fe1 Fe2 C5 21.6(7)
S1 Fe1 Fe2 C5 74.6(4)
Se1 Fe1 Fe2 C5 -16.5(4)
C1 Fe1 Fe2 C4 5.8(3)
C3 Fe1 Fe2 C4 -87.1(3)
C2 Fe1 Fe2 C4 132.5(6)
S1 Fe1 Fe2 C4 -174.5(2)
Se1 Fe1 Fe2 C4 94.39(19)
C1 Fe1 Fe2 C7 -179.2(3)
C3 Fe1 Fe2 C7 87.9(3)
C2 Fe1 Fe2 C7 -52.5(5)
S1 Fe1 Fe2 C7 0.53(15)
Se1 Fe1 Fe2 C7 -90.61(15)
C1 Fe1 Fe2 Se1 -88.6(2)
C3 Fe1 Fe2 Se1 178.5(2)
C2 Fe1 Fe2 Se1 38.1(5)
S1 Fe1 Fe2 Se1 91.14(6)
C1 Fe1 Se1 C9 -5.9(3)
C3 Fe1 Se1 C9 -106.6(5)
C2 Fe1 Se1 C9 89.7(3)
S1 Fe1 Se1 C9 178.88(17)
Fe2 Fe1 Se1 C9 -103.60(17)
C1 Fe1 Se1 Fe2 97.7(2)
C3 Fe1 Se1 Fe2 -3.0(4)
C2 Fe1 Se1 Fe2 -166.7(2)
S1 Fe1 Se1 Fe2 -77.52(5)
C6 Fe2 Se1 C9 119.5(5)
C5 Fe2 Se1 C9 -80.2(3)
C4 Fe2 Se1 C9 18.1(3)
C7 Fe2 Se1 C9 -173.7(2)
Fe1 Fe2 Se1 C9 106.88(19)
C6 Fe2 Se1 Fe1 12.7(5)
C5 Fe2 Se1 Fe1 172.90(18)
C4 Fe2 Se1 Fe1 -88.7(2)
C7 Fe2 Se1 Fe1 79.47(18)
C1 Fe1 S1 C7 2(2)
C3 Fe1 S1 C7 -94.5(3)
C2 Fe1 S1 C7 162.8(3)
Se1 Fe1 S1 C7 56.33(18)
Fe2 Fe1 S1 C7 -0.61(18)
C3 Fe1 C1 O1 -90(25)
C2 Fe1 C1 O1 13(25)
S1 Fe1 C1 O1 173(23)
Se1 Fe1 C1 O1 120(25)
Fe2 Fe1 C1 O1 176(100)
C1 Fe1 C2 O2 -174(100)
C3 Fe1 C2 O2 -80(30)
S1 Fe1 C2 O2 8(30)
Se1 Fe1 C2 O2 92(30)
Fe2 Fe1 C2 O2 59(30)
C1 Fe1 C3 O3 -99(26)
C2 Fe1 C3 O3 166(26)
S1 Fe1 C3 O3 75(26)
Se1 Fe1 C3 O3 2(27)
Fe2 Fe1 C3 O3 -1(27)
C6 Fe2 C4 O4 0(11)
C5 Fe2 C4 O4 -102(11)
C7 Fe2 C4 O4 78(11)
Se1 Fe2 C4 O4 158(11)
Fe1 Fe2 C4 O4 102(11)
C6 Fe2 C5 O5 -180(100)
C4 Fe2 C5 O5 -88(18)
C7 Fe2 C5 O5 92(18)
Se1 Fe2 C5 O5 8(18)
Fe1 Fe2 C5 O5 22(18)
C5 Fe2 C6 O6 -16(20)
C4 Fe2 C6 O6 -114(20)
C7 Fe2 C6 O6 78(20)
Se1 Fe2 C6 O6 144(19)
Fe1 Fe2 C6 O6 155(20)
C8 S2 C7 S1 2.7(5)
C8 S2 C7 Fe2 177.9(3)
Fe1 S1 C7 S2 176.5(3)
Fe1 S1 C7 Fe2 0.9(2)
C6 Fe2 C7 S2 -73.2(4)
C5 Fe2 C7 S2 28.0(4)
C4 Fe2 C7 S2 -151.5(10)
Se1 Fe2 C7 S2 127.1(3)
Fe1 Fe2 C7 S2 -176.4(3)
C6 Fe2 C7 S1 102.5(3)
C5 Fe2 C7 S1 -156.4(3)
C4 Fe2 C7 S1 24.2(12)
Se1 Fe2 C7 S1 -57.2(2)
Fe1 Fe2 C7 S1 -0.8(2)
Fe1 Se1 C9 C10 -68.1(5)
Fe2 Se1 C9 C10 -141.6(4)
Fe1 Se1 C9 C14 118.4(4)
Fe2 Se1 C9 C14 44.9(5)
C14 C9 C10 C11 -0.7(9)
Se1 C9 C10 C11 -174.4(5)
C9 C10 C11 C12 0.2(9)
C10 C11 C12 C13 0.2(9)
C10 C11 C12 C15 -179.0(6)
C11 C12 C13 C14 -0.1(9)
C15 C12 C13 C14 179.0(5)
C10 C9 C14 C13 0.8(9)
Se1 C9 C14 C13 174.3(4)
C12 C13 C14 C9 -0.4(9)
C13 C12 C15 C20 -33.5(9)
C11 C12 C15 C20 145.7(6)
C13 C12 C15 C16 144.9(7)
C11 C12 C15 C16 -35.9(9)
C20 C15 C16 C17 -1.1(12)
C12 C15 C16 C17 -179.6(7)
C15 C16 C17 C18 -1.1(14)
C16 C17 C18 C19 1.2(13)
C16 C17 C18 Se2 -177.2(7)
C21' Se2 C18 C19 -10.9(13)
C21 Se2 C18 C19 32.2(8)
C21' Se2 C18 C17 167.4(13)
C21 Se2 C18 C17 -149.5(7)
C17 C18 C19 C20 0.8(11)
Se2 C18 C19 C20 179.1(5)
C16 C15 C20 C19 3.1(10)
C12 C15 C20 C19 -178.5(6)
C18 C19 C20 C15 -3.0(11)
C21 C22 C23 C24 -172.0(12)
C23 C22 C21 Se2 -176.4(9)
C21' Se2 C21 C22 -10.7(16)
C18 Se2 C21 C22 -97.8(10)
C21 Se2 C21' C22' -13.4(18)
C18 Se2 C21' C22' 89(2)
Se2 C21' C22' C23' 158(3)
C21' C22' C23' C24' 179(3)
